data_4122783
loop_
_publ_author_name
'Goodman, C. Guy'
'Johnson, Jeffrey S.'

_publ_section_title
;
 Dynamic Kinetic Asymmetric Cross-Benzoin Additions of \b-Stereogenic
 \a-Keto Esters.
;
_journal_issue 42
_journal_name_full 'Journal of the American Chemical Society'
_journal_page_first 14698
_journal_page_last 14701
_journal_paper_doi 10.1021/ja508521a
_journal_volume 136
_journal_year 2014
_chemical_absolute_configuration ad
_chemical_formula_moiety 'C18 H18 Br Cl O4'
_chemical_formula_sum 'C18 H18 Br Cl O4'
_chemical_formula_weight 413.68
_chemical_name_systematic
;
 ?
;
_space_group_crystal_system monoclinic
_space_group_IT_number 4
_space_group_name_Hall 'P 2yb'
_space_group_name_H-M_alt 'P 1 21 1'
_symmetry_space_group_name_Hall 'P 2yb'
_symmetry_space_group_name_H-M 'P 1 21 1'
_atom_sites_solution_hydrogens mixed
_atom_sites_solution_primary iterative
_audit_creation_date 2014-06-12
_audit_creation_method
;
Olex2 1.2
(compiled 2014.05.21 svn.r2940 for OlexSys, GUI svn.r4846)
;
_cell_angle_alpha 90
_cell_angle_beta 97.744(2)
_cell_angle_gamma 90
_cell_formula_units_Z 2
_cell_length_a 11.2341(4)
_cell_length_b 5.9399(2)
_cell_length_c 13.0778(4)
_cell_measurement_reflns_used 9036
_cell_measurement_temperature 100
_cell_measurement_theta_max 68.24
_cell_measurement_theta_min 3.41
_cell_volume 864.72(5)
_computing_cell_refinement 'SAINT v8.34A (Bruker, 2013)'
_computing_data_reduction 'SAINT v8.34A (Bruker, 2013)'
_computing_molecular_graphics 'Olex2 (Dolomanov et al., 2009)'
_computing_publication_material 'Olex2 (Dolomanov et al., 2009)'
_computing_structure_refinement 'XL (Sheldrick, 2008)'
_computing_structure_solution 'olex2.solve (Bourhis et al., 2013)'
_diffrn_ambient_temperature 100
_diffrn_measured_fraction_theta_full 0.999
_diffrn_measured_fraction_theta_max 0.998
_diffrn_measurement_device_type 'Bruker APEX-II CCD'
_diffrn_measurement_method '\f and \w scans'
_diffrn_radiation_type CuK\a
_diffrn_radiation_wavelength 1.54178
_diffrn_reflns_av_R_equivalents 0.0401
_diffrn_reflns_av_unetI/netI 0.0397
_diffrn_reflns_Laue_measured_fraction_full 0.999
_diffrn_reflns_Laue_measured_fraction_max 0.998
_diffrn_reflns_limit_h_max 13
_diffrn_reflns_limit_h_min -13
_diffrn_reflns_limit_k_max 7
_diffrn_reflns_limit_k_min -7
_diffrn_reflns_limit_l_max 15
_diffrn_reflns_limit_l_min -15
_diffrn_reflns_number 12757
_diffrn_reflns_point_group_measured_fraction_full 0.990
_diffrn_reflns_point_group_measured_fraction_max 0.986
_diffrn_reflns_theta_full 67.679
_diffrn_reflns_theta_max 68.290
_diffrn_reflns_theta_min 3.410
_diffrn_standards_number 0
_exptl_absorpt_coefficient_mu 4.831
_exptl_absorpt_correction_T_max 0.7531
_exptl_absorpt_correction_T_min 0.5475
_exptl_absorpt_correction_type multi-scan
_exptl_absorpt_process_details
;
SADABS-2012/1 (Bruker,2012) was used for absorption correction.
wR2(int) was 0.1080 before and 0.0603 after correction.
The Ratio of minimum to maximum transmission is 0.7270.
The \l/2 correction factor is 0.0015.
;
_exptl_crystal_colour 'clear colourless'
_exptl_crystal_colour_lustre clear
_exptl_crystal_colour_primary colourless
_exptl_crystal_density_diffrn 1.589
_exptl_crystal_description needle
_exptl_crystal_F_000 420
_exptl_crystal_size_max 0.45
_exptl_crystal_size_mid 0.05
_exptl_crystal_size_min 0.01
_refine_diff_density_max 0.410
_refine_diff_density_min -0.314
_refine_diff_density_rms 0.057
_refine_ls_abs_structure_details
;
 Flack x determined using 1262 quotients [(I+)-(I-)]/[(I+)+(I-)]
 (Parsons, Flack and Wagner, Acta Cryst. B69 (2013) 249-259).
;
_refine_ls_abs_structure_Flack 0.045(11)
_refine_ls_extinction_method none
_refine_ls_goodness_of_fit_ref 1.046
_refine_ls_hydrogen_treatment mixed
_refine_ls_matrix_type full
_refine_ls_number_parameters 226
_refine_ls_number_reflns 3135
_refine_ls_number_restraints 1
_refine_ls_restrained_S_all 1.046
_refine_ls_R_factor_all 0.0282
_refine_ls_R_factor_gt 0.0259
_refine_ls_shift/su_max 0.001
_refine_ls_shift/su_mean 0.000
_refine_ls_structure_factor_coef Fsqd
_refine_ls_weighting_details 'w=1/[\s^2^(Fo^2^)+(0.0334P)^2^] where P=(Fo^2^+2Fc^2^)/3'
_refine_ls_weighting_scheme calc
_refine_ls_wR_factor_gt 0.0603
_refine_ls_wR_factor_ref 0.0611
_reflns_Friedel_coverage 0.789
_reflns_Friedel_fraction_full 0.978
_reflns_Friedel_fraction_max 0.972
_reflns_number_gt 2981
_reflns_number_total 3135
_reflns_threshold_expression 'I > 2\s(I)'
_cod_data_source_file ja508521a_si_001.cif
_cod_data_source_block x1406003
_cod_depositor_comments 'Adding full bibliography for 4122783.cif.'
_cod_database_code 4122783
_shelxl_version_number 2014-3
_shelx_space_group_comment
;
The symmetry employed for this shelxl refinement is uniquely defined
by the following loop, which should always be used as a source of
symmetry information in preference to the above space-group names.
They are only intended as comments.
;
_shelx_estimated_absorpt_t_max 0.953
_shelx_estimated_absorpt_t_min 0.220
_olex2_refinement_description
;
1. Fixed Uiso
 At 1.2 times of:
  All C(H) groups, All C(H,H) groups
 At 1.5 times of:
  All C(H,H,H) groups
2.a Ternary CH refined with riding coordinates:
 C7(H7), C11(H11)
2.b Secondary CH2 refined with riding coordinates:
 C12(H12A,H12B)
2.c Aromatic/amide H refined with riding coordinates:
 C2(H2A), C3(H3), C5(H5), C6(H6), C14(H14), C15(H15), C16(H16), C17(H17),
 C18(H18)
2.d Idealised Me refined as rotating group:
 C10(H10A,H10B,H10C)
;
_olex2_submission_original_sample_id gg-7-177
_olex2_submission_special_instructions 'No special instructions were received'

loop_
_space_group_symop_operation_xyz
'x, y, z'
'-x, y+1/2, -z'

loop_
_atom_site_label
_atom_site_type_symbol
_atom_site_fract_x
_atom_site_fract_y
_atom_site_fract_z
_atom_site_U_iso_or_equiv
_atom_site_adp_type
_atom_site_occupancy
_atom_site_site_symmetry_order
_atom_site_calc_flag
_atom_site_refinement_flags_posn
Br1 Br 0.25053(3) 0.57356(7) 0.70673(3) 0.02138(11) Uani 1 1 d .
Cl1 Cl 0.46150(9) 0.8752(2) 1.40724(8) 0.0300(2) Uani 1 1 d .
O1 O 0.1031(2) 1.0275(4) 0.9533(2) 0.0180(6) Uani 1 1 d .
O2 O 0.2465(3) 0.4740(5) 0.9508(2) 0.0179(6) Uani 1 1 d .
O3 O 0.4378(2) 0.7159(4) 0.9309(2) 0.0201(6) Uani 1 1 d .
O4 O 0.3292(2) 1.0138(4) 0.8649(2) 0.0178(6) Uani 1 1 d .
C1 C 0.3691(3) 0.8639(7) 1.2884(3) 0.0187(8) Uani 1 1 d .
C2 C 0.3000(4) 0.6758(7) 1.2640(3) 0.0210(8) Uani 1 1 d .
H2A H 0.3005 0.5552 1.3117 0.025 Uiso 1 1 calc R
C3 C 0.2291(4) 0.6646(7) 1.1682(3) 0.0186(8) Uani 1 1 d .
H3 H 0.1806 0.5356 1.1508 0.022 Uiso 1 1 calc R
C4 C 0.2283(3) 0.8406(6) 1.0976(3) 0.0165(8) Uani 1 1 d .
C5 C 0.2982(3) 1.0301(6) 1.1257(3) 0.0190(9) Uani 1 1 d .
H5 H 0.2974 1.1525 1.0789 0.023 Uiso 1 1 calc R
C6 C 0.3688(3) 1.0428(7) 1.2207(3) 0.0214(9) Uani 1 1 d .
H6 H 0.4163 1.1725 1.2392 0.026 Uiso 1 1 calc R
C7 C 0.1523(3) 0.8205(6) 0.9927(3) 0.0161(8) Uani 1 1 d .
H7 H 0.0826 0.7220 1.0028 0.019 Uiso 1 1 calc R
C8 C 0.2222(4) 0.6959(6) 0.9139(3) 0.0157(8) Uani 1 1 d .
C9 C 0.3430(3) 0.8092(6) 0.9052(3) 0.0149(8) Uani 1 1 d .
C10 C 0.4366(3) 1.1145(7) 0.8336(3) 0.0215(9) Uani 1 1 d .
H10A H 0.4601 1.0309 0.7749 0.032 Uiso 1 1 calc GR
H10B H 0.5020 1.1090 0.8913 0.032 Uiso 1 1 calc GR
H10C H 0.4202 1.2716 0.8135 0.032 Uiso 1 1 calc GR
C11 C 0.1470(3) 0.6885(7) 0.8062(3) 0.0169(8) Uani 1 1 d .
H11 H 0.1221 0.8456 0.7858 0.020 Uiso 1 1 calc R
C12 C 0.0347(3) 0.5437(7) 0.8015(3) 0.0203(9) Uani 1 1 d .
H12A H 0.0585 0.3882 0.8223 0.024 Uiso 1 1 calc R
H12B H -0.0162 0.6024 0.8516 0.024 Uiso 1 1 calc R
C13 C -0.0389(3) 0.5377(6) 0.6950(3) 0.0174(8) Uani 1 1 d .
C14 C -0.1079(4) 0.7207(7) 0.6586(3) 0.0201(8) Uani 1 1 d .
H14 H -0.1088 0.8513 0.7004 0.024 Uiso 1 1 calc R
C15 C -0.1763(4) 0.7163(7) 0.5614(3) 0.0239(9) Uani 1 1 d .
H15 H -0.2242 0.8423 0.5375 0.029 Uiso 1 1 calc R
C16 C -0.1738(4) 0.5274(7) 0.5002(3) 0.0237(10) Uani 1 1 d .
H16 H -0.2205 0.5227 0.4340 0.028 Uiso 1 1 calc R
C17 C -0.1037(4) 0.3460(7) 0.5351(3) 0.0241(9) Uani 1 1 d .
H17 H -0.1009 0.2172 0.4925 0.029 Uiso 1 1 calc R
C18 C -0.0370(4) 0.3504(7) 0.6326(3) 0.0219(9) Uani 1 1 d .
H18 H 0.0103 0.2236 0.6565 0.026 Uiso 1 1 calc R
H1 H 0.155(5) 1.115(11) 0.947(4) 0.048(19) Uiso 1 1 d .
H2 H 0.313(4) 0.448(8) 0.948(4) 0.018(13) Uiso 1 1 d .

loop_
_atom_site_aniso_label
_atom_site_aniso_U_11
_atom_site_aniso_U_22
_atom_site_aniso_U_33
_atom_site_aniso_U_23
_atom_site_aniso_U_13
_atom_site_aniso_U_12
Br1 0.02111(18) 0.0275(2) 0.01569(18) -0.00053(19) 0.00317(12) 0.0047(2)
Cl1 0.0252(5) 0.0432(6) 0.0198(5) -0.0006(5) -0.0037(4) 0.0001(5)
O1 0.0176(13) 0.0147(17) 0.0219(13) 0.0022(10) 0.0032(11) 0.0039(10)
O2 0.0204(15) 0.0125(13) 0.0210(16) 0.0049(11) 0.0032(13) 0.0019(12)
O3 0.0157(13) 0.0213(15) 0.0234(15) 0.0029(12) 0.0028(11) 0.0053(11)
O4 0.0158(12) 0.0137(15) 0.0243(14) 0.0035(10) 0.0040(11) 0.0011(9)
C1 0.0139(17) 0.026(2) 0.0154(19) -0.0027(16) 0.0008(15) 0.0040(16)
C2 0.0225(19) 0.0214(19) 0.020(2) 0.0038(16) 0.0067(16) 0.0019(16)
C3 0.0207(19) 0.0134(17) 0.022(2) 0.0024(15) 0.0042(16) -0.0033(15)
C4 0.0153(17) 0.018(2) 0.0177(19) -0.0008(15) 0.0061(15) 0.0041(15)
C5 0.0224(18) 0.015(2) 0.0203(19) 0.0018(15) 0.0034(15) 0.0016(15)
C6 0.0201(17) 0.018(2) 0.0257(19) -0.0018(18) 0.0034(15) 0.0003(17)
C7 0.0172(17) 0.0129(18) 0.0190(19) 0.0015(15) 0.0054(15) 0.0004(14)
C8 0.0176(19) 0.0111(19) 0.019(2) 0.0010(15) 0.0038(16) 0.0004(15)
C9 0.0213(19) 0.0116(18) 0.0120(17) -0.0012(14) 0.0025(15) 0.0021(15)
C10 0.0179(17) 0.018(2) 0.029(2) 0.0037(17) 0.0054(15) -0.0029(16)
C11 0.0177(18) 0.0176(18) 0.0166(19) 0.0005(15) 0.0068(15) 0.0040(15)
C12 0.0229(17) 0.020(2) 0.0180(17) 0.0016(17) 0.0034(14) -0.0052(18)
C13 0.0175(16) 0.016(2) 0.0189(17) 0.0027(16) 0.0032(14) -0.0044(16)
C14 0.023(2) 0.017(2) 0.022(2) -0.0033(16) 0.0069(17) -0.0023(16)
C15 0.021(2) 0.022(2) 0.027(2) 0.0015(18) 0.0000(18) 0.0006(17)
C16 0.0223(18) 0.031(3) 0.0171(18) -0.0019(17) 0.0013(15) -0.0071(17)
C17 0.027(2) 0.020(2) 0.024(2) -0.0083(17) 0.0028(18) -0.0064(17)
C18 0.025(2) 0.015(2) 0.026(2) 0.0016(17) 0.0048(17) -0.0016(17)

loop_
_atom_type_symbol
_atom_type_description
_atom_type_scat_dispersion_real
_atom_type_scat_dispersion_imag
_atom_type_scat_source
C C 0.0181 0.0091 'International Tables Vol C Tables 4.2.6.8 and 6.1.1.4'
H H 0.0000 0.0000 'International Tables Vol C Tables 4.2.6.8 and 6.1.1.4'
Br Br -0.6763 1.2805 'International Tables Vol C Tables 4.2.6.8 and 6.1.1.4'
Cl Cl 0.3639 0.7018 'International Tables Vol C Tables 4.2.6.8 and 6.1.1.4'
O O 0.0492 0.0322 'International Tables Vol C Tables 4.2.6.8 and 6.1.1.4'

loop_
_geom_angle_atom_site_label_1
_geom_angle_atom_site_label_2
_geom_angle_atom_site_label_3
_geom_angle
C7 O1 H1 111(4)
C8 O2 H2 108(4)
C9 O4 C10 115.6(3)
C2 C1 Cl1 119.1(3)
C2 C1 C6 121.6(4)
C6 C1 Cl1 119.3(3)
C1 C2 H2A 120.5
C1 C2 C3 119.0(4)
C3 C2 H2A 120.5
C2 C3 H3 119.6
C2 C3 C4 120.8(4)
C4 C3 H3 119.6
C3 C4 C7 119.5(3)
C5 C4 C3 118.5(4)
C5 C4 C7 122.0(3)
C4 C5 H5 119.5
C6 C5 C4 121.1(4)
C6 C5 H5 119.5
C1 C6 H6 120.5
C5 C6 C1 119.0(4)
C5 C6 H6 120.5
O1 C7 C4 113.9(3)
O1 C7 H7 106.4
O1 C7 C8 112.2(3)
C4 C7 H7 106.4
C4 C7 C8 111.1(3)
C8 C7 H7 106.4
O2 C8 C7 107.9(3)
O2 C8 C9 107.6(3)
O2 C8 C11 109.9(3)
C9 C8 C7 111.7(3)
C9 C8 C11 109.0(3)
C11 C8 C7 110.7(3)
O3 C9 O4 125.7(4)
O3 C9 C8 122.3(3)
O4 C9 C8 112.0(3)
O4 C10 H10A 109.5
O4 C10 H10B 109.5
O4 C10 H10C 109.5
H10A C10 H10B 109.5
H10A C10 H10C 109.5
H10B C10 H10C 109.5
Br1 C11 H11 108.4
C8 C11 Br1 108.2(3)
C8 C11 H11 108.4
C12 C11 Br1 109.6(3)
C12 C11 C8 113.7(3)
C12 C11 H11 108.4
C11 C12 H12A 108.9
C11 C12 H12B 108.9
H12A C12 H12B 107.7
C13 C12 C11 113.3(3)
C13 C12 H12A 108.9
C13 C12 H12B 108.9
C14 C13 C12 120.5(4)
C18 C13 C12 120.7(4)
C18 C13 C14 118.8(4)
C13 C14 H14 119.5
C13 C14 C15 121.0(4)
C15 C14 H14 119.5
C14 C15 H15 120.3
C16 C15 C14 119.5(4)
C16 C15 H15 120.3
C15 C16 H16 120.0
C17 C16 C15 119.9(4)
C17 C16 H16 120.0
C16 C17 H17 119.9
C16 C17 C18 120.3(4)
C18 C17 H17 119.9
C13 C18 C17 120.5(4)
C13 C18 H18 119.7
C17 C18 H18 119.7

loop_
_geom_bond_atom_site_label_1
_geom_bond_atom_site_label_2
_geom_bond_distance
Br1 C11 1.979(4)
Cl1 C1 1.750(4)
O1 C7 1.416(4)
O1 H1 0.79(6)
O2 C8 1.418(4)
O2 H2 0.77(5)
O3 C9 1.208(5)
O4 C9 1.326(4)
O4 C10 1.455(4)
C1 C2 1.374(6)
C1 C6 1.383(6)
C2 H2A 0.9500
C2 C3 1.392(6)
C3 H3 0.9500
C3 C4 1.394(5)
C4 C5 1.393(6)
C4 C7 1.519(5)
C5 H5 0.9500
C5 C6 1.382(5)
C6 H6 0.9500
C7 H7 1.0000
C7 C8 1.563(5)
C8 C9 1.532(5)
C8 C11 1.543(5)
C10 H10A 0.9800
C10 H10B 0.9800
C10 H10C 0.9800
C11 H11 1.0000
C11 C12 1.521(5)
C12 H12A 0.9900
C12 H12B 0.9900
C12 C13 1.520(5)
C13 C14 1.382(6)
C13 C18 1.382(6)
C14 H14 0.9500
C14 C15 1.394(6)
C15 H15 0.9500
C15 C16 1.381(6)
C16 H16 0.9500
C16 C17 1.376(6)
C17 H17 0.9500
C17 C18 1.389(6)
C18 H18 0.9500

loop_
_geom_hbond_atom_site_label_D
_geom_hbond_atom_site_label_H
_geom_hbond_atom_site_label_A
_geom_hbond_distance_DH
_geom_hbond_distance_HA
_geom_hbond_distance_DA
_geom_hbond_angle_DHA
O2 H2 O3 0.77(5) 2.15(5) 2.627(4) 121(4)

loop_
_geom_torsion_atom_site_label_1
_geom_torsion_atom_site_label_2
_geom_torsion_atom_site_label_3
_geom_torsion_atom_site_label_4
_geom_torsion
Br1 C11 C12 C13 -58.8(4)
Cl1 C1 C2 C3 -178.2(3)
Cl1 C1 C6 C5 178.2(3)
O1 C7 C8 O2 -168.3(3)
O1 C7 C8 C9 73.7(4)
O1 C7 C8 C11 -48.0(4)
O2 C8 C9 O3 -2.7(5)
O2 C8 C9 O4 175.9(3)
O2 C8 C11 Br1 -69.9(4)
O2 C8 C11 C12 52.1(5)
C1 C2 C3 C4 0.3(6)
C2 C1 C6 C5 -0.9(6)
C2 C3 C4 C5 -1.3(6)
C2 C3 C4 C7 178.5(4)
C3 C4 C5 C6 1.2(6)
C3 C4 C7 O1 146.0(3)
C3 C4 C7 C8 -86.2(4)
C4 C5 C6 C1 -0.1(6)
C4 C7 C8 O2 63.0(4)
C4 C7 C8 C9 -55.1(4)
C4 C7 C8 C11 -176.7(3)
C5 C4 C7 O1 -34.2(5)
C5 C4 C7 C8 93.6(4)
C6 C1 C2 C3 0.8(6)
C7 C4 C5 C6 -178.6(3)
C7 C8 C9 O3 115.5(4)
C7 C8 C9 O4 -65.8(4)
C7 C8 C11 Br1 171.0(2)
C7 C8 C11 C12 -66.9(4)
C8 C11 C12 C13 180.0(3)
C9 C8 C11 Br1 47.8(4)
C9 C8 C11 C12 169.8(3)
C10 O4 C9 O3 11.1(5)
C10 O4 C9 C8 -167.5(3)
C11 C8 C9 O3 -121.8(4)
C11 C8 C9 O4 56.8(4)
C11 C12 C13 C14 -74.8(4)
C11 C12 C13 C18 104.6(4)
C12 C13 C14 C15 -179.6(4)
C12 C13 C18 C17 -179.6(4)
C13 C14 C15 C16 -0.8(6)
C14 C13 C18 C17 -0.2(6)
C14 C15 C16 C17 -0.3(6)
C15 C16 C17 C18 1.1(6)
C16 C17 C18 C13 -0.9(6)
C18 C13 C14 C15 1.0(6)
